data_4306550
loop_
_publ_author_name
'Maarit Risto'
'Abdeljalil Assoud'
'Stephen M. Winter'
'Raija Oilunkaniemi'
'Risto S. Laitinen'
'Richard T. Oakley'

_publ_section_title
;
Heavy Atom Analogues of 1,2,3-Dithiazolylium Salts: Preparation, Structures
and Redox Chemistry
;
_journal_name_full 'Inorganic Chemistry'
_journal_page_first 10100
_journal_page_last 10109
_journal_paper_doi 10.1021/ic8013738
_journal_volume 47
_journal_year 2008
_chemical_formula_moiety 'C6 H4 N S Se, Cl4 Ga'
_chemical_formula_sum 'C6 H4 Cl4 Ga N S Se'
_chemical_formula_weight 412.64
_chemical_name_systematic
; 
 ? 
;
_space_group_IT_number 14
_symmetry_cell_setting monoclinic
_symmetry_space_group_name_Hall '-P 2yn'
_symmetry_space_group_name_H-M 'P 1 21/n 1'
_atom_sites_solution_hydrogens geom
_atom_sites_solution_primary direct
_atom_sites_solution_secondary difmap
_audit_creation_method SHELXL-97
_cell_angle_alpha 90.00
_cell_angle_beta 94.4450(10)
_cell_angle_gamma 90.00
_cell_formula_units_Z 4
_cell_length_a 7.4587(3)
_cell_length_b 10.2322(4)
_cell_length_c 17.0845(7)
_cell_measurement_reflns_used 3060
_cell_measurement_temperature 296(2)
_cell_measurement_theta_max 26.00
_cell_measurement_theta_min 2.90
_cell_volume 1299.95(9)
_computing_cell_refinement 'APEX II'
_computing_data_collection 'APEX II'
_computing_data_reduction 'APEX II'
_computing_molecular_graphics 'SHELXL-97 (Sheldrick, 1997)'
_computing_publication_material 'SHELXL-97 (Sheldrick, 1997)'
_computing_structure_refinement 'SHELXL-97 (Sheldrick, 1997)'
_computing_structure_solution 'SHELXS-97 (Sheldrick, 1990)'
_diffrn_ambient_temperature 296(2)
_diffrn_measured_fraction_theta_full 0.997
_diffrn_measured_fraction_theta_max 0.995
_diffrn_measurement_device_type 'CCD area detector'
_diffrn_measurement_method 'omega scans'
_diffrn_radiation_monochromator graphite
_diffrn_radiation_source 'fine-focus sealed tube'
_diffrn_radiation_type MoK\a
_diffrn_radiation_wavelength 0.71073
_diffrn_reflns_av_R_equivalents 0.0271
_diffrn_reflns_av_sigmaI/netI 0.0292
_diffrn_reflns_limit_h_max 6
_diffrn_reflns_limit_h_min -10
_diffrn_reflns_limit_k_max 14
_diffrn_reflns_limit_k_min -14
_diffrn_reflns_limit_l_max 23
_diffrn_reflns_limit_l_min -23
_diffrn_reflns_number 12141
_diffrn_reflns_theta_full 25.00
_diffrn_reflns_theta_max 29.91
_diffrn_reflns_theta_min 2.90
_exptl_absorpt_coefficient_mu 5.860
_exptl_absorpt_correction_T_max 0.7994
_exptl_absorpt_correction_T_min 0.4357
_exptl_absorpt_correction_type empirical
_exptl_absorpt_process_details 'APEX II'
_exptl_crystal_colour orange-brown
_exptl_crystal_density_diffrn 2.108
_exptl_crystal_density_method 'not measured'
_exptl_crystal_description plate
_exptl_crystal_F_000 784
_exptl_crystal_size_max 0.17
_exptl_crystal_size_mid 0.09
_exptl_crystal_size_min 0.04
_refine_diff_density_max 1.068
_refine_diff_density_min -0.562
_refine_diff_density_rms 0.081
_refine_ls_extinction_method none
_refine_ls_goodness_of_fit_ref 1.133
_refine_ls_hydrogen_treatment constr
_refine_ls_matrix_type full
_refine_ls_number_parameters 128
_refine_ls_number_reflns 3755
_refine_ls_number_restraints 0
_refine_ls_restrained_S_all 1.133
_refine_ls_R_factor_all 0.0577
_refine_ls_R_factor_gt 0.0401
_refine_ls_shift/su_max 0.000
_refine_ls_shift/su_mean 0.000
_refine_ls_structure_factor_coef Fsqd
_refine_ls_weighting_details 'calc w=1/[\s^2^(Fo^2^)+(0.0131P)^2^+1.2946P] where P=(Fo^2^+2Fc^2^)/3'
_refine_ls_weighting_scheme calc
_refine_ls_wR_factor_gt 0.0653
_refine_ls_wR_factor_ref 0.0714
_reflns_number_gt 2822
_reflns_number_total 3755
_reflns_threshold_expression >2sigma(I)
_cod_data_source_file ic8013738_si_002.cif
_cod_data_source_block mr-2-49_0m
_cod_database_code 4306550

loop_
_symmetry_equiv_pos_as_xyz
'x, y, z'
'-x+1/2, y+1/2, -z+1/2'
'-x, -y, -z'
'x-1/2, -y-1/2, z-1/2'

loop_
_atom_site_label
_atom_site_type_symbol
_atom_site_fract_x
_atom_site_fract_y
_atom_site_fract_z
_atom_site_U_iso_or_equiv
_atom_site_adp_type
_atom_site_occupancy
_atom_site_symmetry_multiplicity
_atom_site_calc_flag
_atom_site_refinement_flags
_atom_site_disorder_assembly
_atom_site_disorder_group
Ga1 Ga 0.05624(5) 0.69233(4) 0.11800(2) 0.04492(11) Uani 1 1 d . . .
Cl1 Cl 0.04709(15) 0.83807(10) 0.02694(6) 0.0638(3) Uani 1 1 d . . .
Cl2 Cl 0.16913(14) 0.78372(10) 0.22759(6) 0.0671(3) Uani 1 1 d . . .
Cl3 Cl -0.21245(16) 0.62569(12) 0.13451(7) 0.0819(3) Uani 1 1 d . . .
Cl4 Cl 0.22961(19) 0.53242(12) 0.09289(8) 0.0944(4) Uani 1 1 d . . .
Se1 Se 1.01480(5) 0.08314(4) 0.21626(2) 0.05889(12) Uani 1 1 d . . .
S1 S 0.91517(13) 0.27407(10) 0.17766(6) 0.0577(2) Uani 1 1 d . . .
N1 N 0.8213(4) -0.0004(3) 0.18189(18) 0.0581(8) Uani 1 1 d . . .
C1 C 0.7160(5) 0.2105(3) 0.13836(19) 0.0473(8) Uani 1 1 d . . .
C2 C 0.5849(5) 0.2862(4) 0.0976(2) 0.0609(10) Uani 1 1 d . . .
H2A H 0.6010 0.3755 0.0911 0.073 Uiso 1 1 calc R . .
C3 C 0.4327(6) 0.2257(4) 0.0676(2) 0.0672(11) Uani 1 1 d . . .
H3A H 0.3450 0.2750 0.0394 0.081 Uiso 1 1 calc R . .
C4 C 0.4029(5) 0.0913(4) 0.0775(2) 0.0656(11) Uani 1 1 d . . .
H4A H 0.2950 0.0543 0.0574 0.079 Uiso 1 1 calc R . .
C5 C 0.5283(5) 0.0156(4) 0.1157(2) 0.0626(10) Uani 1 1 d . . .
H5A H 0.5083 -0.0735 0.1216 0.075 Uiso 1 1 calc R . .
C6 C 0.6930(5) 0.0735(3) 0.14707(19) 0.0457(8) Uani 1 1 d . . .

loop_
_atom_site_aniso_label
_atom_site_aniso_U_11
_atom_site_aniso_U_22
_atom_site_aniso_U_33
_atom_site_aniso_U_23
_atom_site_aniso_U_13
_atom_site_aniso_U_12
Ga1 0.0492(2) 0.04087(19) 0.0443(2) 0.00326(16) 0.00095(16) 0.00338(17)
Cl1 0.0759(7) 0.0606(6) 0.0546(5) 0.0170(4) 0.0025(5) -0.0020(5)
Cl2 0.0709(7) 0.0695(6) 0.0569(6) -0.0106(5) -0.0198(5) 0.0198(5)
Cl3 0.0728(8) 0.0899(8) 0.0851(8) -0.0006(6) 0.0199(6) -0.0288(6)
Cl4 0.1092(11) 0.0734(8) 0.0995(9) -0.0159(7) 0.0000(8) 0.0442(7)
Se1 0.0483(2) 0.0581(2) 0.0684(3) -0.00739(19) -0.00755(18) 0.00215(18)
S1 0.0481(6) 0.0586(6) 0.0651(6) -0.0035(5) -0.0040(4) -0.0070(4)
N1 0.055(2) 0.0513(17) 0.067(2) -0.0070(15) -0.0036(16) 0.0005(15)
C1 0.048(2) 0.0479(19) 0.0463(18) -0.0033(15) 0.0061(15) -0.0004(16)
C2 0.060(3) 0.053(2) 0.068(2) 0.0029(19) -0.004(2) 0.0073(19)
C3 0.055(3) 0.078(3) 0.067(3) -0.006(2) -0.009(2) 0.009(2)
C4 0.046(2) 0.081(3) 0.068(3) -0.017(2) -0.0065(19) -0.004(2)
C5 0.053(3) 0.062(2) 0.072(3) -0.015(2) -0.003(2) -0.0117(19)
C6 0.045(2) 0.0498(19) 0.0425(17) -0.0065(15) 0.0037(15) 0.0002(16)

loop_
_atom_type_symbol
_atom_type_description
_atom_type_scat_dispersion_real
_atom_type_scat_dispersion_imag
_atom_type_scat_source
C C 0.0033 0.0016 'International Tables Vol C Tables 4.2.6.8 and 6.1.1.4'
H H 0.0000 0.0000 'International Tables Vol C Tables 4.2.6.8 and 6.1.1.4'
N N 0.0061 0.0033 'International Tables Vol C Tables 4.2.6.8 and 6.1.1.4'
S S 0.1246 0.1234 'International Tables Vol C Tables 4.2.6.8 and 6.1.1.4'
Cl Cl 0.1484 0.1585 'International Tables Vol C Tables 4.2.6.8 and 6.1.1.4'
Ga Ga 0.2307 1.6083 'International Tables Vol C Tables 4.2.6.8 and 6.1.1.4'
Se Se -0.0929 2.2259 'International Tables Vol C Tables 4.2.6.8 and 6.1.1.4'

loop_
_geom_angle_atom_site_label_1
_geom_angle_atom_site_label_2
_geom_angle_atom_site_label_3
_geom_angle
_geom_angle_site_symmetry_1
_geom_angle_site_symmetry_3
_geom_angle_publ_flag
Cl4 Ga1 Cl1 111.66(5) . . ?
Cl4 Ga1 Cl3 111.41(6) . . ?
Cl1 Ga1 Cl3 109.63(5) . . ?
Cl4 Ga1 Cl2 107.27(5) . . ?
Cl1 Ga1 Cl2 108.00(4) . . ?
Cl3 Ga1 Cl2 108.74(5) . . ?
N1 Se1 S1 94.83(11) . . ?
C1 S1 Se1 92.50(12) . . ?
C6 N1 Se1 115.0(3) . . ?
C2 C1 C6 121.0(3) . . ?
C2 C1 S1 122.7(3) . . ?
C6 C1 S1 116.2(3) . . ?
C3 C2 C1 118.0(4) . . ?
C3 C2 H2A 121.0 . . ?
C1 C2 H2A 121.0 . . ?
C2 C3 C4 122.4(4) . . ?
C2 C3 H3A 118.8 . . ?
C4 C3 H3A 118.8 . . ?
C5 C4 C3 120.8(4) . . ?
C5 C4 H4A 119.6 . . ?
C3 C4 H4A 119.6 . . ?
C4 C5 C6 119.3(4) . . ?
C4 C5 H5A 120.4 . . ?
C6 C5 H5A 120.4 . . ?
N1 C6 C1 121.4(3) . . ?
N1 C6 C5 120.1(3) . . ?
C1 C6 C5 118.4(3) . . ?

loop_
_geom_bond_atom_site_label_1
_geom_bond_atom_site_label_2
_geom_bond_distance
_geom_bond_site_symmetry_2
_geom_bond_publ_flag
Ga1 Cl4 2.1492(11) . ?
Ga1 Cl1 2.1522(10) . ?
Ga1 Cl3 2.1560(12) . ?
Ga1 Cl2 2.2011(10) . ?
Se1 N1 1.740(3) . ?
Se1 S1 2.1744(11) . ?
S1 C1 1.711(4) . ?
N1 C6 1.324(4) . ?
C1 C2 1.391(5) . ?
C1 C6 1.422(5) . ?
C2 C3 1.358(5) . ?
C2 H2A 0.9300 . ?
C3 C4 1.405(6) . ?
C3 H3A 0.9300 . ?
C4 C5 1.344(5) . ?
C4 H4A 0.9300 . ?
C5 C6 1.430(5) . ?
C5 H5A 0.9300 . ?
